data_1566562
loop_
_publ_author_name
'Duminy, Welni'
'Pillay, Michael N.'
'van Zyl, Werner E.'

_publ_section_title
;
 Silver(I) and Gold(I) Monothiocarbonate Complexes: Synthesis, Structure,
 Luminescence
;
_journal_issue 2
_journal_name_full Inorganics
_journal_page_first 19
_journal_paper_doi 10.3390/inorganics10020019
_journal_volume 10
_journal_year 2022
_chemical_formula_moiety 'C34 H38 Au2 O4 P2 S2'
_chemical_formula_sum 'C34 H38 Au2 O4 P2 S2'
_chemical_formula_weight 1030.63
_space_group_crystal_system monoclinic
_space_group_IT_number 14
_space_group_name_Hall '-P 2yn'
_space_group_name_H-M_alt 'P 1 21/n 1'
_atom_sites_solution_hydrogens geom
_atom_sites_solution_primary dual
_audit_creation_date 2021-12-05
_audit_creation_method
;
Olex2 1.3
(compiled 2020.11.12 svn.r5f609507 for OlexSys, GUI svn.r6408)
;
_cell_angle_alpha 90
_cell_angle_beta 107.882(4)
_cell_angle_gamma 90
_cell_formula_units_Z 8
_cell_length_a 11.7462(9)
_cell_length_b 39.197(3)
_cell_length_c 15.6529(15)
_cell_measurement_reflns_used 8813
_cell_measurement_temperature 150(2)
_cell_measurement_theta_max 28.33
_cell_measurement_theta_min 2.79
_cell_volume 6858.7(10)
_computing_molecular_graphics 'Olex2 1.3 (Dolomanov et al., 2009)'
_computing_publication_material 'Olex2 1.3 (Dolomanov et al., 2009)'
_computing_structure_refinement 'SHELXL 2018/3 (Sheldrick, 2015)'
_computing_structure_solution 'SHELXT 2018/2 (Sheldrick, 2018)'
_diffrn_ambient_temperature 150.02
_diffrn_measured_fraction_theta_full 0.998
_diffrn_measured_fraction_theta_max 0.997
_diffrn_measurement_device_type 'Bruker APEX-II CCD'
_diffrn_measurement_method '\f and \w scans'
_diffrn_radiation_type MoK\a
_diffrn_radiation_wavelength 0.71073
_diffrn_reflns_av_R_equivalents 0.0374
_diffrn_reflns_av_unetI/netI 0.0434
_diffrn_reflns_Laue_measured_fraction_full 0.998
_diffrn_reflns_Laue_measured_fraction_max 0.997
_diffrn_reflns_limit_h_max 15
_diffrn_reflns_limit_h_min -14
_diffrn_reflns_limit_k_max 50
_diffrn_reflns_limit_k_min -48
_diffrn_reflns_limit_l_max 11
_diffrn_reflns_limit_l_min -20
_diffrn_reflns_number 56967
_diffrn_reflns_point_group_measured_fraction_full 0.998
_diffrn_reflns_point_group_measured_fraction_max 0.997
_diffrn_reflns_theta_full 25.242
_diffrn_reflns_theta_max 27.103
_diffrn_reflns_theta_min 1.039
_exptl_absorpt_coefficient_mu 8.798
_exptl_absorpt_correction_T_max 0.7457
_exptl_absorpt_correction_T_min 0.3853
_exptl_absorpt_correction_type multi-scan
_exptl_absorpt_process_details
;
SADABS-2008/1 (Bruker,2008) was used for absorption correction.
wR2(int) was 0.1349 before and 0.0561 after correction.
The Ratio of minimum to maximum transmission is 0.5167.
The \l/2 correction factor is 0.0015.
;
_exptl_crystal_colour violet
_exptl_crystal_colour_primary violet
_exptl_crystal_density_diffrn 1.996
_exptl_crystal_description block
_exptl_crystal_F_000 3952
_exptl_crystal_size_max 0.24
_exptl_crystal_size_mid 0.18
_exptl_crystal_size_min 0.11
_refine_diff_density_max 5.653
_refine_diff_density_min -5.541
_refine_diff_density_rms 0.329
_refine_ls_extinction_method none
_refine_ls_goodness_of_fit_ref 1.158
_refine_ls_hydrogen_treatment constr
_refine_ls_matrix_type full
_refine_ls_number_parameters 724
_refine_ls_number_reflns 15085
_refine_ls_number_restraints 7
_refine_ls_restrained_S_all 1.160
_refine_ls_R_factor_all 0.1174
_refine_ls_R_factor_gt 0.0952
_refine_ls_shift/su_max 0.000
_refine_ls_shift/su_mean 0.000
_refine_ls_structure_factor_coef Fsqd
_refine_ls_weighting_details 'w=1/[\s^2^(Fo^2^)+(0.0383P)^2^+443.7759P] where P=(Fo^2^+2Fc^2^)/3'
_refine_ls_weighting_scheme calc
_refine_ls_wR_factor_gt 0.2167
_refine_ls_wR_factor_ref 0.2270
_reflns_Friedel_coverage 0.000
_reflns_number_gt 11580
_reflns_number_total 15085
_reflns_threshold_expression 'I > 2\s(I)'
_cod_data_source_file 5gold_complex.cif
_cod_data_source_block shelxt_a
_cod_database_code 1566562
_shelx_shelxl_version_number 2018/3
_shelx_space_group_comment
;
The symmetry employed for this shelxl refinement is uniquely defined
by the following loop, which should always be used as a source of
symmetry information in preference to the above space-group names.
They are only intended as comments.
;
_shelx_estimated_absorpt_t_max 0.444
_shelx_estimated_absorpt_t_min 0.227
_olex2_refinement_description
;
1. Twinned data refinement
 Scales: 0.9985(4)
 0.0015(4)
2. Fixed Uiso
 At 1.2 times of:
  All C(H) groups, All C(H,H) groups
 At 1.5 times of:
  All C(H,H,H) groups
3. Restrained distances
 S2-C13
 1.81 with sigma of 0.02
 S4-C61
 1.81 with sigma of 0.02
 C57-O8
 1.2 with sigma of 0.02
 C57-S3
 1.78 with sigma of 0.02
 C65-O2
 1.2 with sigma of 0.02
 C65-S1
 1.78 with sigma of 0.02
 C65-O1
 1.4 with sigma of 0.02
4. Uiso/Uaniso restraints and constraints
Uanis(C13) = Uanis(O3) = Uanis(O4)
Uanis(S1) = Uanis(C65) = Uanis(O1) = Uanis(O2)
Uanis(C61) = Uanis(S4) = Uanis(O5) = Uanis(O6)
Uanis(O7) = Uanis(C57) = Uanis(O8) = Uanis(S3)
Uanis(C58) = Uanis(C60) = Uanis(C59)
5.a Ternary CH refined with riding coordinates:
 C14(H14), C58(H58), C62(H62), C66(H66)
5.b Secondary CH2 refined with riding coordinates:
 C17(H17A,H17B), C18(H18A,H18B), C43(H43A,H43B), C44(H44A,H44B)
5.c Aromatic/amide H refined with riding coordinates:
 C2(H2), C3(H3), C4(H4), C5(H5), C6(H6), C8(H8), C9(H9), C10(H10), C11(H11),
 C12(H12), C20(H20), C21(H21), C22(H22), C23(H23), C24(H24), C26(H26), C27(H27),
  C28(H28), C29(H29), C30(H30), C32(H32), C33(H33), C34(H34), C35(H35),
 C36(H36), C38(H38), C39(H39), C40(H40), C41(H41), C42(H42), C46(H46), C47(H47),
  C48(H48), C49(H49), C50(H50), C52(H52), C53(H53), C54(H54), C55(H55), C56(H56)
5.d Idealised Me refined as rotating group:
 C15(H15A,H15B,H15C), C16(H16A,H16B,H16C), C59(H59A,H59B,H59C), C60(H60A,H60B,
 H60C), C63(H63A,H63B,H63C), C64(H64A,H64B,H64C), C67(H67A,H67B,H67C), C68(H68A,
 H68B,H68C)
;
_olex2_submission_special_instructions 'No special instructions were received'

loop_
_space_group_symop_operation_xyz
'x, y, z'
'-x+1/2, y+1/2, -z+1/2'
'-x, -y, -z'
'x-1/2, -y-1/2, z-1/2'

loop_
_atom_site_label
_atom_site_type_symbol
_atom_site_fract_x
_atom_site_fract_y
_atom_site_fract_z
_atom_site_U_iso_or_equiv
_atom_site_adp_type
_atom_site_occupancy
_atom_site_site_symmetry_order
_atom_site_calc_flag
_atom_site_refinement_flags_posn
_atom_site_refinement_flags_adp
_atom_site_refinement_flags_occupancy
_atom_site_disorder_assembly
_atom_site_disorder_group
Au1 Au 0.21169(6) 0.18749(2) -0.14466(5) 0.03312(18) Uani 1 1 d . . . . .
Au2 Au 0.26673(6) 0.06066(2) 0.16270(5) 0.03435(19) Uani 1 1 d . . . . .
Au3 Au 0.23227(6) 0.05871(2) 0.36814(5) 0.03430(19) Uani 1 1 d . . . . .
Au4 Au 0.24455(6) 0.19313(2) 0.64974(5) 0.03497(19) Uani 1 1 d . . . . .
C1 C 0.4001(14) 0.1206(4) -0.1504(11) 0.025(3) Uani 1 1 d . . . . .
C2 C 0.3962(18) 0.0851(5) -0.1517(13) 0.040(4) Uani 1 1 d . . . . .
H2 H 0.357489 0.073100 -0.115822 0.048 Uiso 1 1 calc R U . . .
C3 C 0.449(2) 0.0678(6) -0.2054(16) 0.050(6) Uani 1 1 d . . . . .
H3 H 0.444808 0.043636 -0.207322 0.060 Uiso 1 1 calc R U . . .
C4 C 0.5072(18) 0.0844(6) -0.2563(13) 0.041(5) Uani 1 1 d . . . . .
H4 H 0.544335 0.071878 -0.292483 0.050 Uiso 1 1 calc R U . . .
C5 C 0.5113(17) 0.1198(6) -0.2542(13) 0.039(4) Uani 1 1 d . . . . .
H5 H 0.552129 0.131679 -0.289048 0.047 Uiso 1 1 calc R U . . .
C6 C 0.4579(16) 0.1376(5) -0.2032(12) 0.034(4) Uani 1 1 d . . . . .
H6 H 0.459750 0.161827 -0.203496 0.041 Uiso 1 1 calc R U . . .
C7 C 0.4716(15) 0.1616(5) 0.0051(11) 0.030(4) Uani 1 1 d . . . . .
C8 C 0.4775(18) 0.1952(5) 0.0324(13) 0.039(4) Uani 1 1 d . . . . .
H8 H 0.411373 0.209978 0.008021 0.047 Uiso 1 1 calc R U . . .
C9 C 0.5811(18) 0.2074(6) 0.0962(14) 0.044(5) Uani 1 1 d . . . . .
H9 H 0.584808 0.230508 0.115441 0.052 Uiso 1 1 calc R U . . .
C10 C 0.678(2) 0.1861(5) 0.1315(15) 0.046(5) Uani 1 1 d . . . . .
H10 H 0.748732 0.194643 0.173986 0.055 Uiso 1 1 calc R U . . .
C11 C 0.6725(19) 0.1522(5) 0.1046(15) 0.047(5) Uani 1 1 d . . . . .
H11 H 0.738132 0.137297 0.128907 0.057 Uiso 1 1 calc R U . . .
C12 C 0.5684(17) 0.1406(5) 0.0413(13) 0.036(4) Uani 1 1 d . . . . .
H12 H 0.564153 0.117488 0.022514 0.043 Uiso 1 1 calc R U . . .
C13 C 0.502(3) 0.0334(10) 0.139(3) 0.115(6) Uani 1 1 d D . . . .
C14 C 0.679(2) 0.0261(7) 0.087(2) 0.076(9) Uani 1 1 d . . . . .
H14 H 0.634206 0.031876 0.023436 0.091 Uiso 1 1 calc R U . . .
C15 C 0.7694(17) 0.0576(6) 0.1252(17) 0.057(7) Uani 1 1 d . . . . .
H15A H 0.782347 0.060136 0.189764 0.085 Uiso 1 1 calc R U . . .
H15B H 0.734910 0.078615 0.094195 0.085 Uiso 1 1 calc R U . . .
H15C H 0.846031 0.052956 0.114655 0.085 Uiso 1 1 calc R U . . .
C16 C 0.752(2) -0.0081(4) 0.0842(19) 0.055(7) Uani 1 1 d . . . . .
H16A H 0.727948 -0.016965 0.022717 0.083 Uiso 1 1 calc R U . . .
H16B H 0.734397 -0.025112 0.124280 0.083 Uiso 1 1 calc R U . . .
H16C H 0.837652 -0.003070 0.103708 0.083 Uiso 1 1 calc R U . . .
C17 C 0.2692(17) 0.1152(5) -0.0211(13) 0.034(4) Uani 1 1 d . . . . .
H17A H 0.209061 0.101633 -0.066714 0.041 Uiso 1 1 calc R U . . .
H17B H 0.330700 0.099239 0.014927 0.041 Uiso 1 1 calc R U . . .
C18 C 0.2085(15) 0.1327(5) 0.0401(12) 0.030(4) Uani 1 1 d . . . . .
H18A H 0.146494 0.148527 0.003911 0.036 Uiso 1 1 calc R U . . .
H18B H 0.268459 0.146448 0.085300 0.036 Uiso 1 1 calc R U . . .
C19 C 0.0057(15) 0.0858(5) 0.0106(12) 0.030(4) Uani 1 1 d . . . . .
C20 C -0.0934(15) 0.1067(5) -0.0230(13) 0.032(4) Uani 1 1 d . . . . .
H20 H -0.091696 0.129836 -0.004418 0.039 Uiso 1 1 calc R U . . .
C21 C -0.1975(18) 0.0929(6) -0.0857(14) 0.045(5) Uani 1 1 d . . . . .
H21 H -0.266478 0.106690 -0.109493 0.054 Uiso 1 1 calc R U . . .
C22 C -0.1981(18) 0.0597(5) -0.1117(13) 0.039(4) Uani 1 1 d . . . . .
H22 H -0.268045 0.050418 -0.153385 0.047 Uiso 1 1 calc R U . . .
C23 C -0.0993(19) 0.0395(5) -0.0786(14) 0.041(5) Uani 1 1 d . . . . .
H23 H -0.100344 0.016674 -0.098920 0.050 Uiso 1 1 calc R U . . .
C24 C 0.0008(16) 0.0519(4) -0.0166(13) 0.033(4) Uani 1 1 d . . . . .
H24 H 0.067449 0.037384 0.008073 0.039 Uiso 1 1 calc R U . . .
C25 C 0.0798(15) 0.1283(5) 0.1700(12) 0.031(4) Uani 1 1 d . . . . .
C26 C 0.0177(17) 0.1108(5) 0.2187(13) 0.036(4) Uani 1 1 d . . . . .
H26 H 0.012208 0.086652 0.216447 0.043 Uiso 1 1 calc R U . . .
C27 C -0.0369(19) 0.1299(7) 0.2717(13) 0.049(6) Uani 1 1 d . . . . .
H27 H -0.080931 0.118544 0.304926 0.059 Uiso 1 1 calc R U . . .
C28 C -0.0269(19) 0.1654(6) 0.2759(13) 0.044(5) Uani 1 1 d . . . . .
H28 H -0.065554 0.178227 0.310497 0.053 Uiso 1 1 calc R U . . .
C29 C 0.039(2) 0.1816(6) 0.2295(15) 0.049(5) Uani 1 1 d . . . . .
H29 H 0.049750 0.205600 0.234280 0.059 Uiso 1 1 calc R U . . .
C30 C 0.090(2) 0.1632(5) 0.1766(15) 0.045(5) Uani 1 1 d . . . . .
H30 H 0.132755 0.174933 0.143337 0.054 Uiso 1 1 calc R U . . .
C31 C 0.3933(15) 0.1310(5) 0.3747(12) 0.032(4) Uani 1 1 d . . . . .
C32 C 0.4380(17) 0.1196(7) 0.3069(12) 0.047(5) Uani 1 1 d . . . . .
H32 H 0.449819 0.095962 0.298939 0.056 Uiso 1 1 calc R U . . .
C33 C 0.4650(18) 0.1441(7) 0.2506(13) 0.048(5) Uani 1 1 d . . . . .
H33 H 0.496807 0.136814 0.204708 0.057 Uiso 1 1 calc R U . . .
C34 C 0.447(2) 0.1787(7) 0.2600(15) 0.052(6) Uani 1 1 d . . . . .
H34 H 0.464587 0.194750 0.220552 0.062 Uiso 1 1 calc R U . . .
C35 C 0.403(2) 0.1892(6) 0.3263(19) 0.058(7) Uani 1 1 d . . . . .
H35 H 0.389372 0.212814 0.333230 0.070 Uiso 1 1 calc R U . . .
C36 C 0.3763(19) 0.1654(5) 0.3848(17) 0.048(5) Uani 1 1 d . . . . .
H36 H 0.346714 0.173098 0.431564 0.057 Uiso 1 1 calc R U . . .
C37 C 0.5056(14) 0.0836(4) 0.5110(11) 0.024(3) Uani 1 1 d . . . . .
C38 C 0.5211(14) 0.0484(4) 0.5312(11) 0.025(3) Uani 1 1 d . . . . .
H38 H 0.456608 0.032966 0.508465 0.030 Uiso 1 1 calc R U . . .
C39 C 0.6311(16) 0.0368(4) 0.5843(13) 0.032(4) Uani 1 1 d . . . . .
H39 H 0.643202 0.013119 0.597135 0.039 Uiso 1 1 calc R U . . .
C40 C 0.7233(17) 0.0595(5) 0.6187(13) 0.038(4) Uani 1 1 d . . . . .
H40 H 0.798048 0.051622 0.656869 0.046 Uiso 1 1 calc R U . . .
C41 C 0.7080(16) 0.0927(5) 0.5987(13) 0.037(4) Uani 1 1 d . . . . .
H41 H 0.773044 0.107864 0.622532 0.045 Uiso 1 1 calc R U . . .
C42 C 0.5996(15) 0.1058(5) 0.5440(13) 0.033(4) Uani 1 1 d . . . . .
H42 H 0.591071 0.129372 0.529838 0.040 Uiso 1 1 calc R U . . .
C43 C 0.3050(15) 0.1200(4) 0.5287(11) 0.028(4) Uani 1 1 d . . . . .
H43A H 0.313240 0.104300 0.579680 0.033 Uiso 1 1 calc R U . . .
H43B H 0.355406 0.140294 0.551856 0.033 Uiso 1 1 calc R U . . .
C44 C 0.1738(14) 0.1314(4) 0.4914(12) 0.029(4) Uani 1 1 d . . . . .
H44A H 0.123485 0.111048 0.468999 0.035 Uiso 1 1 calc R U . . .
H44B H 0.165527 0.146786 0.439748 0.035 Uiso 1 1 calc R U . . .
C45 C 0.0855(13) 0.1206(4) 0.6454(10) 0.022(3) Uani 1 1 d . . . . .
C46 C 0.0357(15) 0.1310(5) 0.7099(11) 0.031(4) Uani 1 1 d . . . . .
H46 H 0.019689 0.154506 0.715526 0.037 Uiso 1 1 calc R U . . .
C47 C 0.0088(18) 0.1076(7) 0.7665(13) 0.052(6) Uani 1 1 d . . . . .
H47 H -0.025482 0.114872 0.811092 0.063 Uiso 1 1 calc R U . . .
C48 C 0.0321(19) 0.0734(6) 0.7578(16) 0.055(6) Uani 1 1 d . . . . .
H48 H 0.015687 0.057128 0.797386 0.066 Uiso 1 1 calc R U . . .
C49 C 0.0787(19) 0.0632(6) 0.6923(14) 0.043(5) Uani 1 1 d . . . . .
H49 H 0.092557 0.039625 0.685293 0.052 Uiso 1 1 calc R U . . .
C50 C 0.1056(16) 0.0866(5) 0.6366(13) 0.033(4) Uani 1 1 d . . . . .
H50 H 0.138443 0.079138 0.591400 0.039 Uiso 1 1 calc R U . . .
C51 C -0.0282(15) 0.1693(4) 0.5064(12) 0.029(4) Uani 1 1 d . . . . .
C52 C -0.1240(16) 0.1473(5) 0.4740(13) 0.039(4) Uani 1 1 d . . . . .
H52 H -0.115043 0.123752 0.488928 0.047 Uiso 1 1 calc R U . . .
C53 C -0.2347(17) 0.1597(6) 0.4190(15) 0.049(6) Uani 1 1 d . . . . .
H53 H -0.300045 0.144498 0.396377 0.059 Uiso 1 1 calc R U . . .
C54 C -0.2486(16) 0.1942(5) 0.3978(13) 0.040(5) Uani 1 1 d . . . . .
H54 H -0.323683 0.202852 0.362266 0.048 Uiso 1 1 calc R U . . .
C55 C -0.1514(19) 0.2156(5) 0.4292(14) 0.043(5) Uani 1 1 d . . . . .
H55 H -0.159034 0.239090 0.413381 0.051 Uiso 1 1 calc R U . . .
C56 C -0.0423(17) 0.2032(5) 0.4839(14) 0.040(4) Uani 1 1 d . . . . .
H56 H 0.023127 0.218386 0.505994 0.048 Uiso 1 1 calc R U . . .
C57 C -0.015(2) 0.0338(6) 0.3761(17) 0.084(2) Uani 1 1 d D . . . .
C58 C -0.2015(15) 0.0283(4) 0.4105(14) 0.033(2) Uani 1 1 d . . . . .
H58 H -0.153525 0.031478 0.474928 0.040 Uiso 1 1 calc R U . . .
C59 C -0.2715(15) -0.0053(4) 0.4014(14) 0.033(2) Uani 1 1 d . . . . .
H59A H -0.339702 -0.002191 0.424278 0.049 Uiso 1 1 calc R U . . .
H59B H -0.218958 -0.023180 0.436145 0.049 Uiso 1 1 calc R U . . .
H59C H -0.300492 -0.012014 0.338109 0.049 Uiso 1 1 calc R U . . .
C60 C -0.2791(15) 0.0641(4) 0.3739(14) 0.033(2) Uani 1 1 d . . . . .
H60A H -0.291536 0.066669 0.309396 0.049 Uiso 1 1 calc R U . . .
H60B H -0.234488 0.083728 0.406016 0.049 Uiso 1 1 calc R U . . .
H60C H -0.356818 0.062704 0.384800 0.049 Uiso 1 1 calc R U . . .
C61 C 0.495(2) 0.2158(7) 0.6475(19) 0.085(2) Uani 1 1 d D . . . .
C62 C 0.672(2) 0.2252(7) 0.603(2) 0.076(9) Uani 1 1 d . . . . .
H62 H 0.625724 0.221328 0.539057 0.091 Uiso 1 1 calc R U . . .
C63 C 0.7447(15) 0.2575(4) 0.6100(15) 0.033(4) Uani 1 1 d . . . . .
H63A H 0.767921 0.266113 0.671773 0.050 Uiso 1 1 calc R U . . .
H63B H 0.696505 0.274798 0.569420 0.050 Uiso 1 1 calc R U . . .
H63C H 0.816721 0.252691 0.592970 0.050 Uiso 1 1 calc R U . . .
C64 C 0.7536(16) 0.1894(5) 0.6431(17) 0.047(5) Uani 1 1 d . . . . .
H64A H 0.796511 0.182439 0.601316 0.070 Uiso 1 1 calc R U . . .
H64B H 0.699854 0.171045 0.648855 0.070 Uiso 1 1 calc R U . . .
H64C H 0.811216 0.194230 0.702022 0.070 Uiso 1 1 calc R U . . .
C65 C -0.024(2) 0.2111(6) -0.1247(18) 0.095(3) Uani 1 1 d D . . . .
C66 C -0.203(3) 0.2202(7) -0.061(3) 0.081(9) Uani 1 1 d . . . . .
H66 H -0.152308 0.217335 0.003159 0.097 Uiso 1 1 calc R U . . .
C67 C -0.2788(16) 0.2550(4) -0.0726(14) 0.034(4) Uani 1 1 d . . . . .
H67A H -0.320227 0.258924 -0.136458 0.051 Uiso 1 1 calc R U . . .
H67B H -0.224872 0.274162 -0.048461 0.051 Uiso 1 1 calc R U . . .
H67C H -0.337770 0.253152 -0.040066 0.051 Uiso 1 1 calc R U . . .
C68 C -0.2883(15) 0.1859(4) -0.0951(15) 0.038(5) Uani 1 1 d . . . . .
H68A H -0.337352 0.182113 -0.055390 0.057 Uiso 1 1 calc R U . . .
H68B H -0.237604 0.165944 -0.093551 0.057 Uiso 1 1 calc R U . . .
H68C H -0.340528 0.189575 -0.156613 0.057 Uiso 1 1 calc R U . . .
O1 O -0.1203(16) 0.2314(5) -0.1218(17) 0.095(3) Uani 1 1 d D . . . .
O2 O -0.0038(17) 0.1867(4) -0.0723(16) 0.095(3) Uani 1 1 d D . . . .
O3 O 0.488(2) 0.0609(6) 0.090(2) 0.115(6) Uani 1 1 d . . . . .
O4 O 0.589(2) 0.0192(6) 0.131(2) 0.115(6) Uani 1 1 d . . . . .
O5 O 0.4772(18) 0.1902(5) 0.5957(15) 0.085(2) Uani 1 1 d . . . . .
O6 O 0.5861(18) 0.2343(5) 0.6535(15) 0.085(2) Uani 1 1 d . . . . .
O7 O -0.1168(16) 0.0197(4) 0.3572(15) 0.084(2) Uani 1 1 d . . . . .
O8 O 0.0004(16) 0.0584(4) 0.4255(14) 0.084(2) Uani 1 1 d D . . . .
P2 P 0.1394(4) 0.10253(11) 0.0974(3) 0.0268(9) Uani 1 1 d . . . . .
P3 P 0.3601(4) 0.09871(11) 0.4447(3) 0.0262(9) Uani 1 1 d . . . . .
P4 P 0.1177(4) 0.15319(11) 0.5732(3) 0.0252(9) Uani 1 1 d . . . . .
P5 P 0.3402(4) 0.14597(11) -0.0784(3) 0.0247(9) Uani 1 1 d . . . . .
S1 S 0.0637(7) 0.22761(19) -0.1957(7) 0.095(3) Uani 1 1 d D . . . .
S2 S 0.4119(6) 0.01961(16) 0.2107(6) 0.085(3) Uani 1 1 d D . . . .
S3 S 0.0825(6) 0.02021(17) 0.3066(6) 0.084(2) Uani 1 1 d D . . . .
S4 S 0.3944(7) 0.23211(19) 0.7121(6) 0.085(2) Uani 1 1 d D . . . .

loop_
_atom_site_aniso_label
_atom_site_aniso_U_11
_atom_site_aniso_U_22
_atom_site_aniso_U_33
_atom_site_aniso_U_23
_atom_site_aniso_U_13
_atom_site_aniso_U_12
Au1 0.0296(3) 0.0265(3) 0.0396(4) -0.0009(3) 0.0052(3) 0.0022(3)
Au2 0.0226(3) 0.0249(3) 0.0526(4) 0.0053(3) 0.0073(3) 0.0021(2)
Au3 0.0187(3) 0.0256(3) 0.0534(5) -0.0048(3) 0.0036(3) -0.0001(2)
Au4 0.0314(3) 0.0281(4) 0.0410(4) -0.0014(3) 0.0045(3) -0.0065(3)
C1 0.023(8) 0.030(9) 0.019(8) 0.000(6) 0.005(6) -0.001(6)
C2 0.044(11) 0.046(12) 0.034(10) 0.002(9) 0.019(9) 0.002(9)
C3 0.051(12) 0.032(11) 0.055(13) -0.008(10) 0.000(11) 0.012(9)
C4 0.045(11) 0.056(13) 0.025(9) -0.009(9) 0.013(9) 0.012(10)
C5 0.036(10) 0.057(13) 0.029(10) 0.001(9) 0.016(8) 0.008(9)
C6 0.035(9) 0.045(11) 0.025(9) -0.001(8) 0.012(8) -0.005(8)
C7 0.029(8) 0.038(10) 0.020(8) -0.004(7) 0.004(7) -0.008(7)
C8 0.042(10) 0.035(11) 0.039(11) -0.003(8) 0.011(9) 0.001(8)
C9 0.042(11) 0.042(12) 0.042(11) -0.010(9) 0.005(9) -0.013(9)
C10 0.050(12) 0.032(11) 0.044(12) 0.004(9) -0.002(10) -0.005(9)
C11 0.042(11) 0.034(11) 0.051(13) 0.003(9) -0.008(10) 0.003(9)
C12 0.040(10) 0.030(10) 0.035(10) -0.003(8) 0.008(8) -0.002(8)
C13 0.089(10) 0.098(12) 0.198(19) -0.003(12) 0.104(12) -0.010(9)
C14 0.054(15) 0.058(17) 0.10(2) 0.012(15) -0.007(15) -0.009(13)
C15 0.027(10) 0.065(15) 0.067(15) -0.042(13) -0.002(10) -0.015(10)
C16 0.066(14) 0.012(8) 0.12(2) 0.000(10) 0.069(15) -0.005(8)
C17 0.037(10) 0.034(10) 0.038(10) 0.009(8) 0.018(8) 0.004(8)
C18 0.023(8) 0.033(9) 0.032(9) -0.005(7) 0.007(7) -0.011(7)
C19 0.030(9) 0.030(9) 0.037(10) -0.005(7) 0.018(8) -0.008(7)
C20 0.028(8) 0.025(9) 0.040(10) -0.003(7) 0.006(8) -0.003(7)
C21 0.033(10) 0.060(14) 0.041(11) 0.004(10) 0.011(9) 0.007(9)
C22 0.039(10) 0.042(11) 0.031(9) 0.001(8) 0.004(8) -0.016(9)
C23 0.058(13) 0.029(10) 0.041(11) 0.005(8) 0.019(10) 0.001(9)
C24 0.036(9) 0.017(8) 0.044(11) 0.002(7) 0.011(8) 0.001(7)
C25 0.021(8) 0.034(10) 0.033(9) 0.000(7) 0.002(7) 0.004(7)
C26 0.040(10) 0.026(9) 0.035(10) 0.004(7) 0.002(8) 0.003(8)
C27 0.040(11) 0.082(17) 0.028(10) 0.002(10) 0.015(9) 0.011(11)
C28 0.046(11) 0.048(13) 0.034(10) -0.006(9) 0.006(9) 0.019(10)
C29 0.069(15) 0.038(12) 0.052(13) -0.005(10) 0.033(12) 0.005(10)
C30 0.053(12) 0.035(11) 0.054(13) -0.007(9) 0.027(11) -0.004(9)
C31 0.022(8) 0.035(10) 0.033(10) 0.001(8) -0.001(7) 0.000(7)
C32 0.035(10) 0.081(17) 0.022(9) -0.008(10) 0.005(8) -0.016(10)
C33 0.040(11) 0.076(17) 0.024(10) -0.011(10) 0.007(8) -0.008(11)
C34 0.044(12) 0.075(17) 0.035(11) 0.013(11) 0.011(10) -0.006(11)
C35 0.054(13) 0.041(13) 0.088(19) 0.027(12) 0.033(14) 0.007(10)
C36 0.044(11) 0.040(12) 0.067(15) 0.016(10) 0.030(11) 0.007(9)
C37 0.019(7) 0.028(9) 0.025(8) -0.002(6) 0.010(6) 0.007(6)
C38 0.029(8) 0.010(7) 0.036(9) -0.007(6) 0.011(7) 0.000(6)
C39 0.039(10) 0.015(8) 0.041(10) 0.000(7) 0.009(8) 0.011(7)
C40 0.038(10) 0.038(10) 0.032(9) -0.006(8) 0.000(8) 0.015(8)
C41 0.025(9) 0.045(11) 0.042(11) -0.005(9) 0.011(8) -0.007(8)
C42 0.026(8) 0.026(9) 0.046(11) 0.000(8) 0.008(8) -0.001(7)
C43 0.028(8) 0.030(9) 0.025(8) 0.009(7) 0.008(7) 0.009(7)
C44 0.025(8) 0.029(9) 0.028(9) -0.007(7) 0.002(7) -0.005(7)
C45 0.018(7) 0.031(9) 0.016(7) -0.001(6) 0.004(6) 0.001(6)
C46 0.026(8) 0.048(11) 0.018(8) -0.003(7) 0.004(7) 0.007(8)
C47 0.034(10) 0.10(2) 0.024(10) 0.001(11) 0.010(8) -0.006(11)
C48 0.043(12) 0.056(15) 0.060(15) 0.035(12) 0.006(11) -0.012(10)
C49 0.045(11) 0.046(12) 0.039(11) 0.006(9) 0.013(9) -0.004(9)
C50 0.035(9) 0.027(9) 0.039(10) 0.001(8) 0.017(8) -0.005(7)
C51 0.024(8) 0.029(9) 0.035(9) -0.004(7) 0.009(7) 0.004(7)
C52 0.031(9) 0.039(11) 0.042(11) 0.007(9) 0.004(8) -0.004(8)
C53 0.026(9) 0.064(15) 0.046(12) 0.020(11) -0.005(9) -0.012(9)
C54 0.028(9) 0.050(12) 0.033(10) 0.006(9) -0.005(8) 0.016(8)
C55 0.053(12) 0.027(10) 0.048(12) -0.001(9) 0.013(10) 0.012(9)
C56 0.032(9) 0.036(11) 0.048(12) 0.001(9) 0.007(9) 0.007(8)
C57 0.060(3) 0.040(3) 0.117(6) 0.004(3) -0.026(4) -0.016(3)
C58 0.024(5) 0.019(5) 0.060(7) 0.002(5) 0.019(5) 0.001(4)
C59 0.024(5) 0.019(5) 0.060(7) 0.002(5) 0.019(5) 0.001(4)
C60 0.024(5) 0.019(5) 0.060(7) 0.002(5) 0.019(5) 0.001(4)
C61 0.077(4) 0.047(3) 0.103(5) 0.001(3) -0.014(4) -0.024(3)
C62 0.056(16) 0.065(18) 0.11(3) -0.009(17) 0.033(17) -0.013(13)
C63 0.029(8) 0.009(7) 0.070(13) -0.013(8) 0.028(9) -0.006(6)
C64 0.020(8) 0.033(10) 0.080(16) 0.006(10) 0.003(9) 0.010(7)
C65 0.064(4) 0.044(3) 0.139(7) -0.010(4) -0.025(4) 0.014(3)
C66 0.068(18) 0.044(15) 0.13(3) 0.016(17) 0.030(19) 0.006(13)
C67 0.040(10) 0.017(8) 0.064(13) -0.008(8) 0.041(10) -0.003(7)
C68 0.023(8) 0.018(8) 0.064(13) -0.016(8) 0.000(8) 0.002(6)
O1 0.064(4) 0.044(3) 0.139(7) -0.010(4) -0.025(4) 0.014(3)
O2 0.064(4) 0.044(3) 0.139(7) -0.010(4) -0.025(4) 0.014(3)
O3 0.089(10) 0.098(12) 0.198(19) -0.003(12) 0.104(12) -0.010(9)
O4 0.089(10) 0.098(12) 0.198(19) -0.003(12) 0.104(12) -0.010(9)
O5 0.077(4) 0.047(3) 0.103(5) 0.001(3) -0.014(4) -0.024(3)
O6 0.077(4) 0.047(3) 0.103(5) 0.001(3) -0.014(4) -0.024(3)
O7 0.060(3) 0.040(3) 0.117(6) 0.004(3) -0.026(4) -0.016(3)
O8 0.060(3) 0.040(3) 0.117(6) 0.004(3) -0.026(4) -0.016(3)
P2 0.0198(19) 0.023(2) 0.036(2) 0.0015(18) 0.0062(18) -0.0026(16)
P3 0.0173(18) 0.024(2) 0.035(2) -0.0027(18) 0.0041(17) 0.0039(15)
P4 0.026(2) 0.024(2) 0.026(2) -0.0017(17) 0.0093(17) -0.0004(16)
P5 0.028(2) 0.022(2) 0.024(2) -0.0004(16) 0.0085(17) 0.0021(16)
S1 0.064(4) 0.044(3) 0.139(7) -0.010(4) -0.025(4) 0.014(3)
S2 0.050(4) 0.034(3) 0.134(7) -0.005(4) -0.025(4) 0.017(3)
S3 0.060(3) 0.040(3) 0.117(6) 0.004(3) -0.026(4) -0.016(3)
S4 0.077(4) 0.047(3) 0.103(5) 0.001(3) -0.014(4) -0.024(3)

loop_
_atom_type_symbol
_atom_type_description
_atom_type_scat_dispersion_real
_atom_type_scat_dispersion_imag
_atom_type_scat_source
C C 0.0033 0.0016 'International Tables Vol C Tables 4.2.6.8 and 6.1.1.4'
H H 0.0000 0.0000 'International Tables Vol C Tables 4.2.6.8 and 6.1.1.4'
Au Au -2.0133 8.8022 'International Tables Vol C Tables 4.2.6.8 and 6.1.1.4'
O O 0.0106 0.0060 'International Tables Vol C Tables 4.2.6.8 and 6.1.1.4'
P P 0.1023 0.0942 'International Tables Vol C Tables 4.2.6.8 and 6.1.1.4'
S S 0.1246 0.1234 'International Tables Vol C Tables 4.2.6.8 and 6.1.1.4'

loop_
_geom_angle_atom_site_label_1
_geom_angle_atom_site_label_2
_geom_angle_atom_site_label_3
_geom_angle
_geom_angle_site_symmetry_1
_geom_angle_site_symmetry_3
_geom_angle_publ_flag
P5 Au1 Au4 103.38(11) . 1_554 ?
P5 Au1 S1 170.4(3) . . ?
S1 Au1 Au4 85.4(3) . 1_554 ?
P2 Au2 Au3 101.15(12) . . ?
P2 Au2 S2 170.2(3) . . ?
S2 Au2 Au3 88.1(3) . . ?
P3 Au3 Au2 103.73(12) . . ?
P3 Au3 S3 169.9(3) . . ?
S3 Au3 Au2 85.1(3) . . ?
P4 Au4 Au1 102.32(11) . 1_556 ?
P4 Au4 S4 170.0(3) . . ?
S4 Au4 Au1 86.3(3) . 1_556 ?
C2 C1 P5 123.0(13) . . ?
C6 C1 C2 119.3(17) . . ?
C6 C1 P5 117.7(14) . . ?
C1 C2 H2 120.4 . . ?
C3 C2 C1 119.1(19) . . ?
C3 C2 H2 120.4 . . ?
C2 C3 H3 119.1 . . ?
C4 C3 C2 122(2) . . ?
C4 C3 H3 119.1 . . ?
C3 C4 H4 120.6 . . ?
C3 C4 C5 118.8(18) . . ?
C5 C4 H4 120.6 . . ?
C4 C5 H5 119.7 . . ?
C6 C5 C4 120.6(19) . . ?
C6 C5 H5 119.7 . . ?
C1 C6 H6 119.8 . . ?
C5 C6 C1 120.4(19) . . ?
C5 C6 H6 119.8 . . ?
C8 C7 P5 120.1(15) . . ?
C12 C7 C8 119.1(17) . . ?
C12 C7 P5 120.8(14) . . ?
C7 C8 H8 120.1 . . ?
C7 C8 C9 119.8(19) . . ?
C9 C8 H8 120.1 . . ?
C8 C9 H9 119.8 . . ?
C10 C9 C8 120(2) . . ?
C10 C9 H9 119.8 . . ?
C9 C10 H10 120.0 . . ?
C9 C10 C11 120.0(19) . . ?
C11 C10 H10 120.0 . . ?
C10 C11 H11 120.7 . . ?
C10 C11 C12 118.6(19) . . ?
C12 C11 H11 120.7 . . ?
C7 C12 C11 122.1(18) . . ?
C7 C12 H12 119.0 . . ?
C11 C12 H12 119.0 . . ?
O3 C13 S2 128(3) . . ?
O4 C13 O3 105(2) . . ?
O4 C13 S2 127(3) . . ?
C15 C14 H14 106.2 . . ?
C16 C14 H14 106.2 . . ?
C16 C14 C15 110(2) . . ?
O4 C14 H14 106.2 . . ?
O4 C14 C15 118(3) . . ?
O4 C14 C16 109(2) . . ?
C14 C15 H15A 109.5 . . ?
C14 C15 H15B 109.5 . . ?
C14 C15 H15C 109.5 . . ?
H15A C15 H15B 109.5 . . ?
H15A C15 H15C 109.5 . . ?
H15B C15 H15C 109.5 . . ?
C14 C16 H16A 109.5 . . ?
C14 C16 H16B 109.5 . . ?
C14 C16 H16C 109.5 . . ?
H16A C16 H16B 109.5 . . ?
H16A C16 H16C 109.5 . . ?
H16B C16 H16C 109.5 . . ?
H17A C17 H17B 107.9 . . ?
C18 C17 H17A 109.2 . . ?
C18 C17 H17B 109.2 . . ?
C18 C17 P5 112.2(12) . . ?
P5 C17 H17A 109.2 . . ?
P5 C17 H17B 109.2 . . ?
C17 C18 H18A 109.1 . . ?
C17 C18 H18B 109.1 . . ?
C17 C18 P2 112.4(12) . . ?
H18A C18 H18B 107.9 . . ?
P2 C18 H18A 109.1 . . ?
P2 C18 H18B 109.1 . . ?
C20 C19 C24 119.7(17) . . ?
C20 C19 P2 119.6(13) . . ?
C24 C19 P2 120.5(14) . . ?
C19 C20 H20 120.6 . . ?
C19 C20 C21 118.7(17) . . ?
C21 C20 H20 120.6 . . ?
C20 C21 H21 120.1 . . ?
C22 C21 C20 119.7(19) . . ?
C22 C21 H21 120.1 . . ?
C21 C22 H22 119.6 . . ?
C21 C22 C23 120.8(19) . . ?
C23 C22 H22 119.6 . . ?
C22 C23 H23 119.7 . . ?
C24 C23 C22 120.7(19) . . ?
C24 C23 H23 119.7 . . ?
C19 C24 H24 119.9 . . ?
C23 C24 C19 120.3(18) . . ?
C23 C24 H24 119.9 . . ?
C26 C25 P2 115.9(14) . . ?
C30 C25 C26 119.7(18) . . ?
C30 C25 P2 124.3(15) . . ?
C25 C26 H26 120.9 . . ?
C25 C26 C27 118.2(19) . . ?
C27 C26 H26 120.9 . . ?
C26 C27 H27 119.7 . . ?
C28 C27 C26 121(2) . . ?
C28 C27 H27 119.7 . . ?
C27 C28 H28 120.4 . . ?
C29 C28 C27 119.3(19) . . ?
C29 C28 H28 120.4 . . ?
C28 C29 H29 120.0 . . ?
C30 C29 C28 120(2) . . ?
C30 C29 H29 120.0 . . ?
C25 C30 H30 119.0 . . ?
C29 C30 C25 122(2) . . ?
C29 C30 H30 119.0 . . ?
C32 C31 P3 116.3(16) . . ?
C36 C31 C32 120(2) . . ?
C36 C31 P3 123.6(16) . . ?
C31 C32 H32 121.0 . . ?
C31 C32 C33 118(2) . . ?
C33 C32 H32 121.0 . . ?
C32 C33 H33 119.0 . . ?
C34 C33 C32 122(2) . . ?
C34 C33 H33 119.0 . . ?
C33 C34 H34 120.5 . . ?
C35 C34 C33 119(2) . . ?
C35 C34 H34 120.5 . . ?
C34 C35 H35 119.7 . . ?
C34 C35 C36 121(2) . . ?
C36 C35 H35 119.7 . . ?
C31 C36 C35 120(2) . . ?
C31 C36 H36 119.8 . . ?
C35 C36 H36 119.8 . . ?
C38 C37 P3 118.8(12) . . ?
C42 C37 C38 119.9(15) . . ?
C42 C37 P3 121.3(13) . . ?
C37 C38 H38 120.4 . . ?
C39 C38 C37 119.3(15) . . ?
C39 C38 H38 120.4 . . ?
C38 C39 H39 120.1 . . ?
C40 C39 C38 119.9(16) . . ?
C40 C39 H39 120.1 . . ?
C39 C40 H40 119.8 . . ?
C41 C40 C39 120.4(17) . . ?
C41 C40 H40 119.8 . . ?
C40 C41 H41 118.9 . . ?
C40 C41 C42 122.2(18) . . ?
C42 C41 H41 118.9 . . ?
C37 C42 C41 118.4(17) . . ?
C37 C42 H42 120.8 . . ?
C41 C42 H42 120.8 . . ?
H43A C43 H43B 107.8 . . ?
C44 C43 H43A 108.9 . . ?
C44 C43 H43B 108.9 . . ?
C44 C43 P3 113.1(12) . . ?
P3 C43 H43A 108.9 . . ?
P3 C43 H43B 108.9 . . ?
C43 C44 H44A 108.8 . . ?
C43 C44 H44B 108.8 . . ?
C43 C44 P4 113.9(11) . . ?
H44A C44 H44B 107.7 . . ?
P4 C44 H44A 108.8 . . ?
P4 C44 H44B 108.8 . . ?
C46 C45 P4 117.7(13) . . ?
C50 C45 C46 119.2(16) . . ?
C50 C45 P4 123.1(13) . . ?
C45 C46 H46 119.7 . . ?
C45 C46 C47 120.6(19) . . ?
C47 C46 H46 119.7 . . ?
C46 C47 H47 120.3 . . ?
C46 C47 C48 119(2) . . ?
C48 C47 H47 120.3 . . ?
C47 C48 H48 120.1 . . ?
C49 C48 C47 119.8(19) . . ?
C49 C48 H48 120.1 . . ?
C48 C49 H49 119.8 . . ?
C48 C49 C50 120(2) . . ?
C50 C49 H49 119.8 . . ?
C45 C50 H50 119.7 . . ?
C49 C50 C45 120.6(18) . . ?
C49 C50 H50 119.7 . . ?
C52 C51 P4 120.7(14) . . ?
C56 C51 C52 119.2(17) . . ?
C56 C51 P4 120.0(14) . . ?
C51 C52 H52 119.9 . . ?
C51 C52 C53 120.2(19) . . ?
C53 C52 H52 119.9 . . ?
C52 C53 H53 120.0 . . ?
C54 C53 C52 120.0(19) . . ?
C54 C53 H53 120.0 . . ?
C53 C54 H54 120.5 . . ?
C55 C54 C53 118.9(17) . . ?
C55 C54 H54 120.5 . . ?
C54 C55 H55 119.7 . . ?
C54 C55 C56 120.7(19) . . ?
C56 C55 H55 119.7 . . ?
C51 C56 C55 120.9(19) . . ?
C51 C56 H56 119.6 . . ?
C55 C56 H56 119.6 . . ?
O7 C57 S3 116.1(17) . . ?
O8 C57 O7 116(2) . . ?
O8 C57 S3 126.1(19) . . ?
C59 C58 H58 108.7 . . ?
C59 C58 C60 117.8(14) . . ?
C60 C58 H58 108.7 . . ?
O7 C58 H58 108.7 . . ?
O7 C58 C59 100.4(14) . . ?
O7 C58 C60 112.1(15) . . ?
C58 C59 H59A 109.5 . . ?
C58 C59 H59B 109.5 . . ?
C58 C59 H59C 109.5 . . ?
H59A C59 H59B 109.5 . . ?
H59A C59 H59C 109.5 . . ?
H59B C59 H59C 109.5 . . ?
C58 C60 H60A 109.5 . . ?
C58 C60 H60B 109.5 . . ?
C58 C60 H60C 109.5 . . ?
H60A C60 H60B 109.5 . . ?
H60A C60 H60C 109.5 . . ?
H60B C60 H60C 109.5 . . ?
O5 C61 O6 118(2) . . ?
O5 C61 S4 127(2) . . ?
O6 C61 S4 114.9(19) . . ?
C63 C62 H62 108.4 . . ?
C63 C62 C64 115(2) . . ?
C64 C62 H62 108.4 . . ?
O6 C62 H62 108.4 . . ?
O6 C62 C63 103(2) . . ?
O6 C62 C64 113(2) . . ?
C62 C63 H63A 109.5 . . ?
C62 C63 H63B 109.5 . . ?
C62 C63 H63C 109.5 . . ?
H63A C63 H63B 109.5 . . ?
H63A C63 H63C 109.5 . . ?
H63B C63 H63C 109.5 . . ?
C62 C64 H64A 109.5 . . ?
C62 C64 H64B 109.5 . . ?
C62 C64 H64C 109.5 . . ?
H64A C64 H64B 109.5 . . ?
H64A C64 H64C 109.5 . . ?
H64B C64 H64C 109.5 . . ?
O1 C65 S1 115.2(17) . . ?
O2 C65 O1 114.4(19) . . ?
O2 C65 S1 130.0(18) . . ?
C67 C66 H66 110.2 . . ?
C67 C66 C68 113(2) . . ?
C67 C66 O1 96.5(18) . . ?
C68 C66 H66 110.2 . . ?
O1 C66 H66 110.2 . . ?
O1 C66 C68 116(2) . . ?
C66 C67 H67A 109.5 . . ?
C66 C67 H67B 109.5 . . ?
C66 C67 H67C 109.5 . . ?
H67A C67 H67B 109.5 . . ?
H67A C67 H67C 109.5 . . ?
H67B C67 H67C 109.5 . . ?
C66 C68 H68A 109.5 . . ?
C66 C68 H68B 109.5 . . ?
C66 C68 H68C 109.5 . . ?
H68A C68 H68B 109.5 . . ?
H68A C68 H68C 109.5 . . ?
H68B C68 H68C 109.5 . . ?
C65 O1 C66 120.1(19) . . ?
C13 O4 C14 137(3) . . ?
C61 O6 C62 121(2) . . ?
C57 O7 C58 120.3(19) . . ?
C18 P2 Au2 111.4(6) . . ?
C18 P2 C19 105.9(8) . . ?
C19 P2 Au2 111.9(6) . . ?
C25 P2 Au2 117.0(6) . . ?
C25 P2 C18 105.2(8) . . ?
C25 P2 C19 104.6(8) . . ?
C31 P3 Au3 113.7(6) . . ?
C31 P3 C37 103.7(8) . . ?
C31 P3 C43 107.9(8) . . ?
C37 P3 Au3 116.0(6) . . ?
C37 P3 C43 102.5(7) . . ?
C43 P3 Au3 112.0(6) . . ?
C44 P4 Au4 112.3(6) . . ?
C44 P4 C51 103.8(8) . . ?
C45 P4 Au4 112.9(5) . . ?
C45 P4 C44 107.2(8) . . ?
C45 P4 C51 105.1(8) . . ?
C51 P4 Au4 114.8(6) . . ?
C1 P5 Au1 116.6(6) . . ?
C1 P5 C17 105.3(8) . . ?
C7 P5 Au1 113.2(6) . . ?
C7 P5 C1 103.3(8) . . ?
C7 P5 C17 106.6(9) . . ?
C17 P5 Au1 110.9(6) . . ?
C65 S1 Au1 93.0(7) . . ?
C13 S2 Au2 95.9(13) . . ?
C57 S3 Au3 95.6(7) . . ?
C61 S4 Au4 94.1(9) . . ?

loop_
_geom_bond_atom_site_label_1
_geom_bond_atom_site_label_2
_geom_bond_distance
_geom_bond_site_symmetry_2
_geom_bond_publ_flag
Au1 Au4 3.3641(12) 1_554 ?
Au1 P5 2.246(4) . ?
Au1 S1 2.298(7) . ?
Au2 Au3 3.3631(12) . ?
Au2 P2 2.244(4) . ?
Au2 S2 2.296(6) . ?
Au3 P3 2.246(4) . ?
Au3 S3 2.294(6) . ?
Au4 P4 2.238(4) . ?
Au4 S4 2.308(7) . ?
C1 C2 1.39(3) . ?
C1 C6 1.39(2) . ?
C1 P5 1.799(17) . ?
C2 H2 0.9500 . ?
C2 C3 1.37(3) . ?
C3 H3 0.9500 . ?
C3 C4 1.36(3) . ?
C4 H4 0.9500 . ?
C4 C5 1.39(3) . ?
C5 H5 0.9500 . ?
C5 C6 1.35(3) . ?
C6 H6 0.9500 . ?
C7 C8 1.38(3) . ?
C7 C12 1.38(3) . ?
C7 P5 1.796(17) . ?
C8 H8 0.9500 . ?
C8 C9 1.40(3) . ?
C9 H9 0.9500 . ?
C9 C10 1.38(3) . ?
C10 H10 0.9500 . ?
C10 C11 1.39(3) . ?
C11 H11 0.9500 . ?
C11 C12 1.39(3) . ?
C12 H12 0.9500 . ?
C13 O3 1.30(4) . ?
C13 O4 1.21(4) . ?
C13 S2 1.838(18) . ?
C14 H14 1.0000 . ?
C14 C15 1.62(3) . ?
C14 C16 1.60(3) . ?
C14 O4 1.44(4) . ?
C15 H15A 0.9800 . ?
C15 H15B 0.9800 . ?
C15 H15C 0.9800 . ?
C16 H16A 0.9800 . ?
C16 H16B 0.9800 . ?
C16 H16C 0.9800 . ?
C17 H17A 0.9900 . ?
C17 H17B 0.9900 . ?
C17 C18 1.52(2) . ?
C17 P5 1.849(18) . ?
C18 H18A 0.9900 . ?
C18 H18B 0.9900 . ?
C18 P2 1.820(17) . ?
C19 C20 1.39(3) . ?
C19 C24 1.39(2) . ?
C19 P2 1.852(18) . ?
C20 H20 0.9500 . ?
C20 C21 1.42(3) . ?
C21 H21 0.9500 . ?
C21 C22 1.36(3) . ?
C22 H22 0.9500 . ?
C22 C23 1.37(3) . ?
C23 H23 0.9500 . ?
C23 C24 1.36(3) . ?
C24 H24 0.9500 . ?
C25 C26 1.39(3) . ?
C25 C30 1.37(3) . ?
C25 P2 1.815(19) . ?
C26 H26 0.9500 . ?
C26 C27 1.41(3) . ?
C27 H27 0.9500 . ?
C27 C28 1.40(3) . ?
C28 H28 0.9500 . ?
C28 C29 1.37(3) . ?
C29 H29 0.9500 . ?
C29 C30 1.36(3) . ?
C30 H30 0.9500 . ?
C31 C32 1.40(3) . ?
C31 C36 1.38(3) . ?
C31 P3 1.792(19) . ?
C32 H32 0.9500 . ?
C32 C33 1.40(3) . ?
C33 H33 0.9500 . ?
C33 C34 1.39(3) . ?
C34 H34 0.9500 . ?
C34 C35 1.36(3) . ?
C35 H35 0.9500 . ?
C35 C36 1.41(3) . ?
C36 H36 0.9500 . ?
C37 C38 1.42(2) . ?
C37 C42 1.37(2) . ?
C37 P3 1.805(16) . ?
C38 H38 0.9500 . ?
C38 C39 1.38(2) . ?
C39 H39 0.9500 . ?
C39 C40 1.38(3) . ?
C40 H40 0.9500 . ?
C40 C41 1.34(3) . ?
C41 H41 0.9500 . ?
C41 C42 1.40(3) . ?
C42 H42 0.9500 . ?
C43 H43A 0.9900 . ?
C43 H43B 0.9900 . ?
C43 C44 1.54(2) . ?
C43 P3 1.836(17) . ?
C44 H44A 0.9900 . ?
C44 H44B 0.9900 . ?
C44 P4 1.822(17) . ?
C45 C46 1.37(2) . ?
C45 C50 1.37(2) . ?
C45 P4 1.821(16) . ?
C46 H46 0.9500 . ?
C46 C47 1.38(3) . ?
C47 H47 0.9500 . ?
C47 C48 1.38(4) . ?
C48 H48 0.9500 . ?
C48 C49 1.36(3) . ?
C49 H49 0.9500 . ?
C49 C50 1.37(3) . ?
C50 H50 0.9500 . ?
C51 C52 1.38(3) . ?
C51 C56 1.37(3) . ?
C51 P4 1.824(17) . ?
C52 H52 0.9500 . ?
C52 C53 1.41(3) . ?
C53 H53 0.9500 . ?
C53 C54 1.39(3) . ?
C54 H54 0.9500 . ?
C54 C55 1.38(3) . ?
C55 H55 0.9500 . ?
C55 C56 1.39(3) . ?
C56 H56 0.9500 . ?
C57 O7 1.26(3) . ?
C57 O8 1.217(17) . ?
C57 S3 1.887(17) . ?
C58 H58 1.0000 . ?
C58 C59 1.54(2) . ?
C58 C60 1.67(2) . ?
C58 O7 1.52(3) . ?
C59 H59A 0.9800 . ?
C59 H59B 0.9800 . ?
C59 H59C 0.9800 . ?
C60 H60A 0.9800 . ?
C60 H60B 0.9800 . ?
C60 H60C 0.9800 . ?
C61 O5 1.27(3) . ?
C61 O6 1.27(3) . ?
C61 S4 1.884(18) . ?
C62 H62 1.0000 . ?
C62 C63 1.51(3) . ?
C62 C64 1.70(3) . ?
C62 O6 1.50(4) . ?
C63 H63A 0.9800 . ?
C63 H63B 0.9800 . ?
C63 H63C 0.9800 . ?
C64 H64A 0.9800 . ?
C64 H64B 0.9800 . ?
C64 H64C 0.9800 . ?
C65 O1 1.396(17) . ?
C65 O2 1.234(17) . ?
C65 S1 1.849(17) . ?
C66 H66 1.0000 . ?
C66 C67 1.61(3) . ?
C66 C68 1.67(3) . ?
C66 O1 1.61(4) . ?
C67 H67A 0.9800 . ?
C67 H67B 0.9800 . ?
C67 H67C 0.9800 . ?
C68 H68A 0.9800 . ?
C68 H68B 0.9800 . ?
C68 H68C 0.9800 . ?

loop_
_geom_torsion_atom_site_label_1
_geom_torsion_atom_site_label_2
_geom_torsion_atom_site_label_3
_geom_torsion_atom_site_label_4
_geom_torsion
_geom_torsion_site_symmetry_1
_geom_torsion_site_symmetry_2
_geom_torsion_site_symmetry_3
_geom_torsion_site_symmetry_4
_geom_torsion_publ_flag
C1 C2 C3 C4 1(3) . . . . ?
C2 C1 C6 C5 -1(3) . . . . ?
C2 C1 P5 Au1 -127.8(14) . . . . ?
C2 C1 P5 C7 107.3(16) . . . . ?
C2 C1 P5 C17 -4.3(18) . . . . ?
C2 C3 C4 C5 -1(3) . . . . ?
C3 C4 C5 C6 0(3) . . . . ?
C4 C5 C6 C1 1(3) . . . . ?
C6 C1 C2 C3 0(3) . . . . ?
C6 C1 P5 Au1 55.6(15) . . . . ?
C6 C1 P5 C7 -69.3(15) . . . . ?
C6 C1 P5 C17 179.1(14) . . . . ?
C7 C8 C9 C10 1(3) . . . . ?
C8 C7 C12 C11 0(3) . . . . ?
C8 C7 P5 Au1 9.8(17) . . . . ?
C8 C7 P5 C1 136.8(15) . . . . ?
C8 C7 P5 C17 -112.5(16) . . . . ?
C8 C9 C10 C11 -1(3) . . . . ?
C9 C10 C11 C12 1(3) . . . . ?
C10 C11 C12 C7 0(3) . . . . ?
C12 C7 C8 C9 0(3) . . . . ?
C12 C7 P5 Au1 -168.9(13) . . . . ?
C12 C7 P5 C1 -41.9(17) . . . . ?
C12 C7 P5 C17 68.9(17) . . . . ?
C15 C14 O4 C13 66(6) . . . . ?
C16 C14 O4 C13 -167(5) . . . . ?
C17 C18 P2 Au2 49.5(13) . . . . ?
C17 C18 P2 C19 -72.3(14) . . . . ?
C17 C18 P2 C25 177.2(12) . . . . ?
C18 C17 P5 Au1 -50.5(14) . . . . ?
C18 C17 P5 C1 -177.4(12) . . . . ?
C18 C17 P5 C7 73.2(14) . . . . ?
C19 C20 C21 C22 0(3) . . . . ?
C20 C19 C24 C23 2(3) . . . . ?
C20 C19 P2 Au2 166.3(13) . . . . ?
C20 C19 P2 C18 -72.1(16) . . . . ?
C20 C19 P2 C25 38.8(17) . . . . ?
C20 C21 C22 C23 0(3) . . . . ?
C21 C22 C23 C24 2(3) . . . . ?
C22 C23 C24 C19 -3(3) . . . . ?
C24 C19 C20 C21 -1(3) . . . . ?
C24 C19 P2 Au2 -9.3(16) . . . . ?
C24 C19 P2 C18 112.3(15) . . . . ?
C24 C19 P2 C25 -136.9(15) . . . . ?
C25 C26 C27 C28 -1(3) . . . . ?
C26 C25 C30 C29 0(3) . . . . ?
C26 C25 P2 Au2 -58.3(15) . . . . ?
C26 C25 P2 C18 177.5(13) . . . . ?
C26 C25 P2 C19 66.1(15) . . . . ?
C26 C27 C28 C29 -2(3) . . . . ?
C27 C28 C29 C30 3(3) . . . . ?
C28 C29 C30 C25 -2(4) . . . . ?
C30 C25 C26 C27 2(3) . . . . ?
C30 C25 P2 Au2 123.8(16) . . . . ?
C30 C25 P2 C18 -0.4(19) . . . . ?
C30 C25 P2 C19 -111.8(18) . . . . ?
C31 C32 C33 C34 -1(3) . . . . ?
C32 C31 C36 C35 1(3) . . . . ?
C32 C31 P3 Au3 -55.8(15) . . . . ?
C32 C31 P3 C37 71.0(15) . . . . ?
C32 C31 P3 C43 179.3(14) . . . . ?
C32 C33 C34 C35 1(3) . . . . ?
C33 C34 C35 C36 0(4) . . . . ?
C34 C35 C36 C31 -1(4) . . . . ?
C36 C31 C32 C33 0(3) . . . . ?
C36 C31 P3 Au3 123.8(16) . . . . ?
C36 C31 P3 C37 -109.3(17) . . . . ?
C36 C31 P3 C43 -1.0(19) . . . . ?
C37 C38 C39 C40 2(3) . . . . ?
C38 C37 C42 C41 -1(3) . . . . ?
C38 C37 P3 Au3 -16.8(15) . . . . ?
C38 C37 P3 C31 -142.2(13) . . . . ?
C38 C37 P3 C43 105.6(14) . . . . ?
C38 C39 C40 C41 -2(3) . . . . ?
C39 C40 C41 C42 1(3) . . . . ?
C40 C41 C42 C37 1(3) . . . . ?
C42 C37 C38 C39 0(2) . . . . ?
C42 C37 P3 Au3 165.0(13) . . . . ?
C42 C37 P3 C31 39.6(16) . . . . ?
C42 C37 P3 C43 -72.6(16) . . . . ?
C43 C44 P4 Au4 46.7(14) . . . . ?
C43 C44 P4 C45 -77.9(13) . . . . ?
C43 C44 P4 C51 171.2(12) . . . . ?
C44 C43 P3 Au3 -47.4(13) . . . . ?
C44 C43 P3 C31 78.4(14) . . . . ?
C44 C43 P3 C37 -172.5(12) . . . . ?
C45 C46 C47 C48 0(3) . . . . ?
C46 C45 C50 C49 -1(3) . . . . ?
C46 C45 P4 Au4 59.2(13) . . . . ?
C46 C45 P4 C44 -176.6(13) . . . . ?
C46 C45 P4 C51 -66.6(14) . . . . ?
C46 C47 C48 C49 -2(3) . . . . ?
C47 C48 C49 C50 2(3) . . . . ?
C48 C49 C50 C45 0(3) . . . . ?
C50 C45 C46 C47 2(3) . . . . ?
C50 C45 P4 Au4 -122.7(14) . . . . ?
C50 C45 P4 C44 1.5(16) . . . . ?
C50 C45 P4 C51 111.5(15) . . . . ?
C51 C52 C53 C54 -1(3) . . . . ?
C52 C51 C56 C55 0(3) . . . . ?
C52 C51 P4 Au4 -163.9(14) . . . . ?
C52 C51 P4 C44 73.1(17) . . . . ?
C52 C51 P4 C45 -39.3(17) . . . . ?
C52 C53 C54 C55 2(3) . . . . ?
C53 C54 C55 C56 -2(3) . . . . ?
C54 C55 C56 C51 1(3) . . . . ?
C56 C51 C52 C53 0(3) . . . . ?
C56 C51 P4 Au4 19.4(17) . . . . ?
C56 C51 P4 C44 -103.5(16) . . . . ?
C56 C51 P4 C45 144.0(15) . . . . ?
C59 C58 O7 C57 -151(2) . . . . ?
C60 C58 O7 C57 83(3) . . . . ?
C63 C62 O6 C61 166(3) . . . . ?
C64 C62 O6 C61 -69(3) . . . . ?
C67 C66 O1 C65 172(2) . . . . ?
C68 C66 O1 C65 -69(3) . . . . ?
O1 C65 S1 Au1 171(2) . . . . ?
O2 C65 O1 C66 -6(4) . . . . ?
O2 C65 S1 Au1 -1(3) . . . . ?
O3 C13 O4 C14 5(7) . . . . ?
O3 C13 S2 Au2 9(4) . . . . ?
O4 C13 S2 Au2 -174(4) . . . . ?
O5 C61 O6 C62 -2(4) . . . . ?
O5 C61 S4 Au4 -5(3) . . . . ?
O6 C61 S4 Au4 171(2) . . . . ?
O7 C57 S3 Au3 175(2) . . . . ?
O8 C57 O7 C58 -14(4) . . . . ?
O8 C57 S3 Au3 8(3) . . . . ?
P2 C19 C20 C21 -176.5(14) . . . . ?
P2 C19 C24 C23 178.1(15) . . . . ?
P2 C25 C26 C27 -176.0(14) . . . . ?
P2 C25 C30 C29 177.3(18) . . . . ?
P3 C31 C32 C33 180.0(14) . . . . ?
P3 C31 C36 C35 -178.9(17) . . . . ?
P3 C37 C38 C39 -177.9(13) . . . . ?
P3 C37 C42 C41 176.7(14) . . . . ?
P3 C43 C44 P4 -179.1(9) . . . . ?
P4 C45 C46 C47 179.7(14) . . . . ?
P4 C45 C50 C49 -179.4(15) . . . . ?
P4 C51 C52 C53 -177.0(16) . . . . ?
P4 C51 C56 C55 176.7(16) . . . . ?
P5 C1 C2 C3 -176.9(15) . . . . ?
P5 C1 C6 C5 175.7(14) . . . . ?
P5 C7 C8 C9 -178.7(15) . . . . ?
P5 C7 C12 C11 178.5(16) . . . . ?
P5 C17 C18 P2 -179.5(9) . . . . ?
S1 C65 O1 C66 -179(2) . . . . ?
S2 C13 O4 C14 -173(3) . . . . ?
S3 C57 O7 C58 178.7(15) . . . . ?
S4 C61 O6 C62 -178(2) . . . . ?

loop_
_twin_individual_id
_twin_individual_mass_fraction_refined
1 0.9985(4)
2 0.0015(4)
